data_1547015
loop_
_publ_author_name
'Kawashima, Hitomi'
'Yanagi, Tomoyuki'
'Wu, Chien-Chi'
'Nogi, Keisuke'
'Yorimitsu, Hideki'

_publ_section_title
;
 Regioselective C-H Sulfanylation of Aryl Sulfoxides by Means of
 Pummerer-Type Activation.
;
_journal_issue 17
_journal_name_full 'Organic letters'
_journal_page_first 4552
_journal_page_last 4555
_journal_paper_doi 10.1021/acs.orglett.7b02147
_journal_volume 19
_journal_year 2017
_chemical_formula_moiety 'C22 H18 O4 S2'
_chemical_formula_sum 'C22 H18 O4 S2'
_chemical_formula_weight 410.48
_space_group_crystal_system monoclinic
_space_group_IT_number 9
_space_group_name_Hall 'C -2yc'
_space_group_name_H-M_alt 'C 1 c 1'
_symmetry_space_group_name_Hall 'C -2yc'
_symmetry_space_group_name_H-M 'C 1 c 1'
_atom_sites_solution_hydrogens geom
_audit_creation_method SHELXL-2014/7
_cell_angle_alpha 90
_cell_angle_beta 104.662(9)
_cell_angle_gamma 90
_cell_formula_units_Z 4
_cell_length_a 13.878(4)
_cell_length_b 19.159(5)
_cell_length_c 7.189(2)
_cell_measurement_reflns_used 974
_cell_measurement_temperature 93(2)
_cell_measurement_theta_max 68.2
_cell_measurement_theta_min 25.3
_cell_volume 1849.2(9)
_computing_structure_refinement 'SHELXL-2014/7 (Sheldrick, 2014)'
_diffrn_ambient_temperature 93(2)
_diffrn_detector_area_resol_mean 5.8140
_diffrn_measured_fraction_theta_full 0.980
_diffrn_measured_fraction_theta_max 0.978
_diffrn_measurement_device_type 'Rigaku XtaLAB P200'
_diffrn_measurement_method \w
_diffrn_radiation_monochromator graphite
_diffrn_radiation_source 'fine-focus sealed tube'
_diffrn_radiation_type CuK\a
_diffrn_radiation_wavelength 1.54187
_diffrn_reflns_av_R_equivalents 0.0262
_diffrn_reflns_av_unetI/netI 0.0338
_diffrn_reflns_Laue_measured_fraction_full 0.980
_diffrn_reflns_Laue_measured_fraction_max 0.978
_diffrn_reflns_limit_h_max 14
_diffrn_reflns_limit_h_min -16
_diffrn_reflns_limit_k_max 22
_diffrn_reflns_limit_k_min -23
_diffrn_reflns_limit_l_max 8
_diffrn_reflns_limit_l_min -8
_diffrn_reflns_number 6043
_diffrn_reflns_point_group_measured_fraction_full 0.768
_diffrn_reflns_point_group_measured_fraction_max 0.765
_diffrn_reflns_theta_full 67.687
_diffrn_reflns_theta_max 68.490
_diffrn_reflns_theta_min 6.594
_exptl_absorpt_coefficient_mu 2.843
_exptl_absorpt_correction_T_max 1.000
_exptl_absorpt_correction_T_min 0.844
_exptl_absorpt_correction_type multi-scan
_exptl_absorpt_process_details 'REQAB (Rigaku, 1998)'
_exptl_crystal_colour Colorless
_exptl_crystal_density_diffrn 1.474
_exptl_crystal_description Prism
_exptl_crystal_F_000 856
_exptl_crystal_size_max 0.160
_exptl_crystal_size_mid 0.030
_exptl_crystal_size_min 0.010
_refine_diff_density_max 0.256
_refine_diff_density_min -0.248
_refine_diff_density_rms 0.039
_refine_ls_abs_structure_details
;
 Flack x determined using 784 quotients [(I+)-(I-)]/[(I+)+(I-)]
 (Parsons, Flack and Wagner, Acta Cryst. B69 (2013) 249-259).
;
_refine_ls_abs_structure_Flack 0.034(14)
_refine_ls_extinction_method none
_refine_ls_goodness_of_fit_ref 1.004
_refine_ls_hydrogen_treatment constr
_refine_ls_matrix_type full
_refine_ls_number_parameters 255
_refine_ls_number_reflns 2617
_refine_ls_number_restraints 2
_refine_ls_restrained_S_all 1.003
_refine_ls_R_factor_all 0.0289
_refine_ls_R_factor_gt 0.0246
_refine_ls_shift/su_max 0.000
_refine_ls_shift/su_mean 0.000
_refine_ls_structure_factor_coef Fsqd
_refine_ls_weighting_details 'w=1/[\s^2^(Fo^2^)+(0.0360P)^2^] where P=(Fo^2^+2Fc^2^)/3'
_refine_ls_weighting_scheme calc
_refine_ls_wR_factor_gt 0.0584
_refine_ls_wR_factor_ref 0.0595
_reflns_Friedel_coverage 0.561
_reflns_Friedel_fraction_full 0.555
_reflns_Friedel_fraction_max 0.552
_reflns_number_gt 2389
_reflns_number_total 2617
_reflns_threshold_expression 'I > 2\s(I)'
_cod_data_source_file ol7b02147_si_002.cif
_cod_data_source_block 170408TY
_cod_depositor_comments
;
The following automatic conversions were performed:

'_exptl_absorpt_correction_type' value 'Multi-scan' changed to
'multi-scan' according to
/home/data/users/saulius/crontab/automatic-downloads/current/ACS/lib/dictionaries/cif_core.dic
dictionary named 'cif_core.dic' version 2.4.2 from 2011-04-26.

Automatic conversion script
Id: cif_fix_values 4973 2017-02-22 13:04:09Z antanas 
;
_cod_database_code 1547015
_shelx_shelxl_version_number 2014/7
_shelx_space_group_comment
;
The symmetry employed for this shelxl refinement is uniquely defined
by the following loop, which should always be used as a source of
symmetry information in preference to the above space-group names.
They are only intended as comments.
;
_shelx_estimated_absorpt_t_min 0.659
_shelx_estimated_absorpt_t_max 0.972

loop_
_space_group_symop_operation_xyz
'x, y, z'
'x, -y, z+1/2'
'x+1/2, y+1/2, z'
'x+1/2, -y+1/2, z+1/2'

loop_
_atom_site_label
_atom_site_type_symbol
_atom_site_fract_x
_atom_site_fract_y
_atom_site_fract_z
_atom_site_U_iso_or_equiv
_atom_site_adp_type
_atom_site_occupancy
_atom_site_site_symmetry_order
_atom_site_calc_flag
_atom_site_refinement_flags_posn
_atom_site_refinement_flags_adp
C1 C 0.5597(2) 0.49852(15) 0.8028(4) 0.0137(6) Uani 1 1 d . .
C2 C 0.4685(2) 0.46793(16) 0.8101(4) 0.0145(6) Uani 1 1 d . .
H1 H 0.4134 0.4967 0.8149 0.017 Uiso 1 1 calc R U
C3 C 0.4591(2) 0.39598(15) 0.8104(4) 0.0152(6) Uani 1 1 d . .
C4 C 0.5382(2) 0.35146(16) 0.8034(4) 0.0175(7) Uani 1 1 d . .
H2 H 0.5299 0.3022 0.8022 0.021 Uiso 1 1 calc R U
C5 C 0.6278(2) 0.38042(16) 0.7985(4) 0.0157(6) Uani 1 1 d . .
H3 H 0.6825 0.3509 0.7961 0.019 Uiso 1 1 calc R U
C6 C 0.6397(2) 0.45359(15) 0.7971(4) 0.0141(6) Uani 1 1 d . .
C7 C 0.5733(2) 0.57419(16) 0.8007(4) 0.0139(7) Uani 1 1 d . .
C8 C 0.4956(2) 0.62071(16) 0.8063(4) 0.0168(6) Uani 1 1 d . .
H4 H 0.4330 0.6027 0.8144 0.020 Uiso 1 1 calc R U
C9 C 0.5087(3) 0.69165(16) 0.8001(4) 0.0188(7) Uani 1 1 d . .
H5 H 0.4553 0.7223 0.8035 0.023 Uiso 1 1 calc R U
C10 C 0.6006(3) 0.71887(16) 0.7888(4) 0.0197(7) Uani 1 1 d . .
H6 H 0.6093 0.7679 0.7836 0.024 Uiso 1 1 calc R U
C11 C 0.6782(2) 0.67500(16) 0.7852(4) 0.0183(7) Uani 1 1 d . .
H7 H 0.7403 0.6941 0.7779 0.022 Uiso 1 1 calc R U
C12 C 0.6673(2) 0.60174(17) 0.7921(4) 0.0136(6) Uani 1 1 d . .
C13 C 0.7459(2) 0.55335(15) 0.7863(4) 0.0140(6) Uani 1 1 d . .
C14 C 0.7337(2) 0.48340(15) 0.7898(4) 0.0146(6) Uani 1 1 d . .
H8 H 0.7881 0.4536 0.7874 0.018 Uiso 1 1 calc R U
C15 C 0.2674(2) 0.36705(15) 0.5827(4) 0.0168(6) Uani 1 1 d . .
C16 C 0.2190(2) 0.43001(16) 0.5231(5) 0.0210(7) Uani 1 1 d . .
H9 H 0.2290 0.4690 0.6075 0.025 Uiso 1 1 calc R U
C17 C 0.1569(2) 0.43528(16) 0.3416(5) 0.0199(7) Uani 1 1 d . .
H10 H 0.1229 0.4779 0.3021 0.024 Uiso 1 1 calc R U
C18 C 0.1428(2) 0.37891(16) 0.2139(5) 0.0179(7) Uani 1 1 d . .
C19 C 0.1935(2) 0.31695(17) 0.2762(5) 0.0219(7) Uani 1 1 d . .
H11 H 0.1853 0.2784 0.1906 0.026 Uiso 1 1 calc R U
C20 C 0.2553(2) 0.31017(16) 0.4583(4) 0.0197(7) Uani 1 1 d . .
H12 H 0.2890 0.2675 0.4984 0.024 Uiso 1 1 calc R U
C21 C 0.0751(2) 0.38605(17) 0.0148(5) 0.0214(7) Uani 1 1 d . .
H13 H 0.1151 0.3867 -0.0797 0.032 Uiso 1 1 calc R U
H14 H 0.0372 0.4296 0.0062 0.032 Uiso 1 1 calc R U
H15 H 0.0289 0.3465 -0.0115 0.032 Uiso 1 1 calc R U
C22 C 0.9227(2) 0.62208(16) 0.9848(4) 0.0208(7) Uani 1 1 d . .
H16 H 0.9252 0.5888 1.0895 0.031 Uiso 1 1 calc R U
H17 H 0.8844 0.6633 1.0036 0.031 Uiso 1 1 calc R U
H18 H 0.9906 0.6361 0.9845 0.031 Uiso 1 1 calc R U
S1 S 0.34287(6) 0.36077(4) 0.82033(10) 0.01757(17) Uani 1 1 d . .
S2 S 0.86494(5) 0.58238(3) 0.76305(9) 0.01557(17) Uani 1 1 d . .
O1 O 0.35710(17) 0.28812(11) 0.8692(3) 0.0239(5) Uani 1 1 d . .
O2 O 0.30090(18) 0.40672(11) 0.9379(3) 0.0233(5) Uani 1 1 d . .
O3 O 0.92179(16) 0.52111(11) 0.7448(3) 0.0212(5) Uani 1 1 d . .
O4 O 0.85034(17) 0.63420(10) 0.6135(3) 0.0206(5) Uani 1 1 d . .

loop_
_atom_site_aniso_label
_atom_site_aniso_U_11
_atom_site_aniso_U_22
_atom_site_aniso_U_33
_atom_site_aniso_U_23
_atom_site_aniso_U_13
_atom_site_aniso_U_12
C1 0.0140(17) 0.0151(15) 0.0109(15) 0.0011(11) 0.0010(11) -0.0017(12)
C2 0.0141(16) 0.0147(13) 0.0144(14) -0.0002(12) 0.0030(11) -0.0013(11)
C3 0.0152(18) 0.0168(14) 0.0127(14) -0.0018(12) 0.0022(12) -0.0066(12)
C4 0.023(2) 0.0122(15) 0.0146(16) -0.0005(12) 0.0006(13) -0.0009(13)
C5 0.0148(17) 0.0154(14) 0.0165(15) 0.0013(12) 0.0031(12) 0.0007(12)
C6 0.0157(17) 0.0153(15) 0.0111(14) 0.0005(12) 0.0031(11) -0.0022(12)
C7 0.0141(18) 0.0164(15) 0.0097(14) -0.0004(11) 0.0001(12) -0.0033(12)
C8 0.0150(17) 0.0193(15) 0.0157(14) -0.0004(12) 0.0032(12) -0.0014(12)
C9 0.0203(17) 0.0148(15) 0.0209(16) -0.0018(13) 0.0048(13) 0.0019(13)
C10 0.0243(19) 0.0120(15) 0.0225(16) 0.0005(12) 0.0053(13) -0.0019(13)
C11 0.0186(17) 0.0169(15) 0.0187(15) -0.0014(12) 0.0037(13) -0.0045(13)
C12 0.0150(17) 0.0139(14) 0.0113(14) 0.0005(11) 0.0022(12) -0.0028(12)
C13 0.0122(17) 0.0166(15) 0.0128(14) 0.0013(12) 0.0025(12) -0.0037(12)
C14 0.0120(16) 0.0170(14) 0.0142(13) -0.0007(12) 0.0023(12) 0.0021(12)
C15 0.0120(16) 0.0170(14) 0.0221(15) 0.0001(13) 0.0053(12) -0.0058(12)
C16 0.0165(18) 0.0187(15) 0.0279(17) -0.0044(13) 0.0056(14) -0.0052(13)
C17 0.0162(17) 0.0157(15) 0.0283(17) 0.0001(13) 0.0062(14) 0.0004(12)
C18 0.0138(17) 0.0206(16) 0.0212(15) 0.0008(12) 0.0080(13) -0.0025(12)
C19 0.024(2) 0.0188(16) 0.0233(17) -0.0036(13) 0.0076(15) -0.0030(13)
C20 0.0193(17) 0.0162(15) 0.0227(16) 0.0043(13) 0.0040(13) -0.0012(12)
C21 0.0190(17) 0.0209(15) 0.0245(17) 0.0002(13) 0.0058(13) 0.0013(14)
C22 0.0169(17) 0.0205(15) 0.0232(16) -0.0006(13) 0.0014(13) -0.0039(13)
S1 0.0150(4) 0.0179(4) 0.0197(4) 0.0005(3) 0.0041(3) -0.0059(3)
S2 0.0118(4) 0.0161(3) 0.0189(4) -0.0005(3) 0.0042(3) -0.0031(3)
O1 0.0214(13) 0.0209(11) 0.0269(12) 0.0038(9) 0.0017(10) -0.0100(9)
O2 0.0182(12) 0.0295(12) 0.0244(11) -0.0025(10) 0.0091(9) -0.0070(9)
O3 0.0152(12) 0.0208(11) 0.0286(12) -0.0009(10) 0.0072(9) -0.0014(9)
O4 0.0176(12) 0.0217(11) 0.0231(11) 0.0022(9) 0.0064(9) -0.0035(9)

loop_
_atom_type_symbol
_atom_type_description
_atom_type_scat_dispersion_real
_atom_type_scat_dispersion_imag
_atom_type_scat_source
C C 0.0181 0.0091 'International Tables Vol C Tables 4.2.6.8 and 6.1.1.4'
H H 0.0000 0.0000 'International Tables Vol C Tables 4.2.6.8 and 6.1.1.4'
S S 0.3331 0.5567 'International Tables Vol C Tables 4.2.6.8 and 6.1.1.4'
O O 0.0492 0.0322 'International Tables Vol C Tables 4.2.6.8 and 6.1.1.4'

loop_
_geom_angle_atom_site_label_1
_geom_angle_atom_site_label_2
_geom_angle_atom_site_label_3
_geom_angle
C2 C1 C6 117.9(2)
C2 C1 C7 122.1(3)
C6 C1 C7 120.0(3)
C3 C2 C1 120.0(3)
C3 C2 H1 120.0
C1 C2 H1 120.0
C2 C3 C4 122.1(3)
C2 C3 S1 117.9(2)
C4 C3 S1 120.0(2)
C5 C4 C3 118.6(3)
C5 C4 H2 120.7
C3 C4 H2 120.7
C4 C5 C6 120.7(3)
C4 C5 H3 119.6
C6 C5 H3 119.6
C5 C6 C1 120.7(3)
C5 C6 C14 120.3(3)
C1 C6 C14 119.1(2)
C8 C7 C12 118.9(3)
C8 C7 C1 121.8(3)
C12 C7 C1 119.3(3)
C9 C8 C7 121.2(3)
C9 C8 H4 119.4
C7 C8 H4 119.4
C8 C9 C10 120.1(3)
C8 C9 H5 120.0
C10 C9 H5 120.0
C11 C10 C9 120.3(3)
C11 C10 H6 119.8
C9 C10 H6 119.8
C10 C11 C12 121.0(3)
C10 C11 H7 119.5
C12 C11 H7 119.5
C11 C12 C7 118.5(3)
C11 C12 C13 123.3(3)
C7 C12 C13 118.2(3)
C14 C13 C12 122.6(3)
C14 C13 S2 115.6(2)
C12 C13 S2 121.8(2)
C13 C14 C6 120.9(3)
C13 C14 H8 119.6
C6 C14 H8 119.6
C20 C15 C16 120.6(3)
C20 C15 S1 120.9(2)
C16 C15 S1 118.5(2)
C17 C16 C15 119.5(3)
C17 C16 H9 120.2
C15 C16 H9 120.2
C16 C17 C18 121.1(3)
C16 C17 H10 119.5
C18 C17 H10 119.5
C19 C18 C17 118.1(3)
C19 C18 C21 121.7(3)
C17 C18 C21 120.2(3)
C20 C19 C18 121.8(3)
C20 C19 H11 119.1
C18 C19 H11 119.1
C19 C20 C15 118.8(3)
C19 C20 H12 120.6
C15 C20 H12 120.6
C18 C21 H13 109.5
C18 C21 H14 109.5
H13 C21 H14 109.5
C18 C21 H15 109.5
H13 C21 H15 109.5
H14 C21 H15 109.5
S2 C22 H16 109.5
S2 C22 H17 109.5
H16 C22 H17 109.5
S2 C22 H18 109.5
H16 C22 H18 109.5
H17 C22 H18 109.5
O1 S1 O2 119.96(14)
O1 S1 C3 108.02(14)
O2 S1 C3 107.41(14)
O1 S1 C15 108.25(13)
O2 S1 C15 107.24(14)
C3 S1 C15 105.01(14)
O3 S2 O4 118.13(13)
O3 S2 C22 107.44(15)
O4 S2 C22 108.86(14)
O3 S2 C13 107.18(13)
O4 S2 C13 108.97(13)
C22 S2 C13 105.57(15)

loop_
_geom_bond_atom_site_label_1
_geom_bond_atom_site_label_2
_geom_bond_distance
C1 C2 1.408(4)
C1 C6 1.414(4)
C1 C7 1.462(4)
C2 C3 1.385(4)
C2 H1 0.9500
C3 C4 1.401(5)
C3 S1 1.767(3)
C4 C5 1.370(5)
C4 H2 0.9500
C5 C6 1.412(4)
C5 H3 0.9500
C6 C14 1.438(5)
C7 C8 1.406(4)
C7 C12 1.423(5)
C8 C9 1.374(4)
C8 H4 0.9500
C9 C10 1.398(5)
C9 H5 0.9500
C10 C11 1.372(5)
C10 H6 0.9500
C11 C12 1.414(4)
C11 H7 0.9500
C12 C13 1.441(4)
C13 C14 1.352(4)
C13 S2 1.791(3)
C14 H8 0.9500
C15 C20 1.393(4)
C15 C16 1.394(4)
C15 S1 1.767(3)
C16 C17 1.374(5)
C16 H9 0.9500
C17 C18 1.399(5)
C17 H10 0.9500
C18 C19 1.395(5)
C18 C21 1.507(5)
C19 C20 1.378(4)
C19 H11 0.9500
C20 H12 0.9500
C21 H13 0.9800
C21 H14 0.9800
C21 H15 0.9800
C22 S2 1.765(3)
C22 H16 0.9800
C22 H17 0.9800
C22 H18 0.9800
S1 O1 1.437(2)
S1 O2 1.441(2)
S2 O3 1.439(2)
S2 O4 1.439(2)

loop_
_geom_torsion_atom_site_label_1
_geom_torsion_atom_site_label_2
_geom_torsion_atom_site_label_3
_geom_torsion_atom_site_label_4
_geom_torsion
C6 C1 C2 C3 -0.4(4)
C7 C1 C2 C3 179.5(3)
C1 C2 C3 C4 0.0(4)
C1 C2 C3 S1 179.9(2)
C2 C3 C4 C5 0.8(4)
S1 C3 C4 C5 -179.1(2)
C3 C4 C5 C6 -1.1(4)
C4 C5 C6 C1 0.7(4)
C4 C5 C6 C14 -179.3(3)
C2 C1 C6 C5 0.1(4)
C7 C1 C6 C5 -179.8(3)
C2 C1 C6 C14 -179.9(3)
C7 C1 C6 C14 0.1(4)
C2 C1 C7 C8 0.1(4)
C6 C1 C7 C8 -180.0(3)
C2 C1 C7 C12 -179.6(3)
C6 C1 C7 C12 0.3(4)
C12 C7 C8 C9 1.1(4)
C1 C7 C8 C9 -178.6(3)
C7 C8 C9 C10 -0.2(4)
C8 C9 C10 C11 -0.5(5)
C9 C10 C11 C12 0.2(5)
C10 C11 C12 C7 0.7(4)
C10 C11 C12 C13 179.2(3)
C8 C7 C12 C11 -1.4(4)
C1 C7 C12 C11 178.4(3)
C8 C7 C12 C13 -179.9(3)
C1 C7 C12 C13 -0.2(4)
C11 C12 C13 C14 -178.9(3)
C7 C12 C13 C14 -0.3(4)
C11 C12 C13 S2 -1.7(4)
C7 C12 C13 S2 176.8(2)
C12 C13 C14 C6 0.8(4)
S2 C13 C14 C6 -176.5(2)
C5 C6 C14 C13 179.3(3)
C1 C6 C14 C13 -0.7(4)
C20 C15 C16 C17 1.7(5)
S1 C15 C16 C17 -177.5(3)
C15 C16 C17 C18 -1.3(5)
C16 C17 C18 C19 0.2(5)
C16 C17 C18 C21 -179.4(3)
C17 C18 C19 C20 0.6(5)
C21 C18 C19 C20 -179.8(3)
C18 C19 C20 C15 -0.2(5)
C16 C15 C20 C19 -0.9(5)
S1 C15 C20 C19 178.2(2)
C2 C3 S1 O1 -165.3(2)
C4 C3 S1 O1 14.6(3)
C2 C3 S1 O2 -34.5(3)
C4 C3 S1 O2 145.3(2)
C2 C3 S1 C15 79.4(3)
C4 C3 S1 C15 -100.7(3)
C20 C15 S1 O1 -18.1(3)
C16 C15 S1 O1 161.1(2)
C20 C15 S1 O2 -148.8(3)
C16 C15 S1 O2 30.3(3)
C20 C15 S1 C3 97.1(3)
C16 C15 S1 C3 -83.7(3)
C14 C13 S2 O3 2.4(3)
C12 C13 S2 O3 -175.0(2)
C14 C13 S2 O4 131.3(2)
C12 C13 S2 O4 -46.1(3)
C14 C13 S2 C22 -112.0(2)
C12 C13 S2 C22 70.7(3)
